data_7128486
loop_
_publ_author_name
'Dierks, Philipp'
'Kruse, Ayla'
'Bokareva, Olga S.'
'Al-Marri, Mohammed J'
'Kalmbach, Jens'
'Baltrun, Marc'
'Neuba, Adam'
'Schoch, Roland'
'Hohloch, Stephan'
'Heinze, Katja'
'Seitz, Michael'
'K\"uhn, Oliver'
'Lochbrunner, Stefan'
'Bauer, Matthias'

_publ_section_title
;
 Distinct photodynamics of \k-N and \k-C pseudoisomeric iron(II)
 complexes.
;
_journal_issue 54
_journal_name_full 'Chemical communications (Cambridge, England)'
_journal_page_first 6640
_journal_page_last 6643
_journal_paper_doi 10.1039/d1cc01716k
_journal_volume 57
_journal_year 2021
_chemical_formula_moiety 'C30 H38 Fe N14, 2(F6 P), 1[CH2Cl2]'
_chemical_formula_sum 'C31 H40 Cl2 F12 Fe N14 P2'
_chemical_formula_weight 1025.44
_space_group_crystal_system monoclinic
_space_group_IT_number 14
_space_group_name_Hall '-P 2ybc'
_space_group_name_H-M_alt 'P 1 21/c 1'
_atom_sites_solution_hydrogens geom
_audit_creation_date 2021-04-30
_audit_creation_method
;
Olex2 1.2
(compiled 2018.05.29 svn.r3508 for OlexSys, GUI svn.r5506)
;
_audit_update_record
;
2021-04-30 deposited with the CCDC.	2021-05-20 downloaded from the CCDC.
;
_cell_angle_alpha 90
_cell_angle_beta 94.519(3)
_cell_angle_gamma 90
_cell_formula_units_Z 4
_cell_length_a 8.5217(14)
_cell_length_b 36.898(6)
_cell_length_c 13.416(2)
_cell_measurement_reflns_used 4763
_cell_measurement_temperature 130(2)
_cell_measurement_theta_max 25.52
_cell_measurement_theta_min 1.10
_cell_volume 4205.3(12)
_computing_cell_refinement 'Bruker Apex3 suite, 2018'
_computing_data_collection 'Bruker Apex3 suite, 2018'
_computing_data_reduction 'Bruker Apex3 suite, 2018'
_computing_molecular_graphics 'Olex2 (Dolomanov et al., 2009)'
_computing_publication_material 'Olex2 (Dolomanov et al., 2009)'
_computing_structure_refinement 'ShelXL (Sheldrick, 2015)'
_computing_structure_solution 'SHELXT 2014/5 (Sheldrick, 2014)'
_diffrn_ambient_temperature 130(2)
_diffrn_measured_fraction_theta_full 0.997
_diffrn_measured_fraction_theta_max 0.990
_diffrn_measurement_device_type 'Bruker Smart AXS'
_diffrn_measurement_method 'omega scans'
_diffrn_radiation_type MoK\a
_diffrn_radiation_wavelength 0.71073
_diffrn_reflns_av_R_equivalents 0.1377
_diffrn_reflns_av_unetI/netI 0.1092
_diffrn_reflns_Laue_measured_fraction_full 0.997
_diffrn_reflns_Laue_measured_fraction_max 0.990
_diffrn_reflns_limit_h_max 10
_diffrn_reflns_limit_h_min -10
_diffrn_reflns_limit_k_max 44
_diffrn_reflns_limit_k_min -44
_diffrn_reflns_limit_l_max 16
_diffrn_reflns_limit_l_min -16
_diffrn_reflns_number 46215
_diffrn_reflns_point_group_measured_fraction_full 0.997
_diffrn_reflns_point_group_measured_fraction_max 0.990
_diffrn_reflns_theta_full 25.242
_diffrn_reflns_theta_max 25.528
_diffrn_reflns_theta_min 1.620
_exptl_absorpt_coefficient_mu 0.660
_exptl_absorpt_correction_T_max 0.7452
_exptl_absorpt_correction_T_min 0.6344
_exptl_absorpt_correction_type multi-scan
_exptl_absorpt_process_details
;
SADABS-2016/2 (Bruker,2016/2) was used for absorption correction.
wR2(int) was 0.1108 before and 0.0565 after correction.
The Ratio of minimum to maximum transmission is 0.8513.
The \l/2 correction factor is Not present.
;
_exptl_crystal_colour purple
_exptl_crystal_density_diffrn 1.620
_exptl_crystal_description block
_exptl_crystal_F_000 2112
_exptl_crystal_size_max 0.25
_exptl_crystal_size_mid 0.24
_exptl_crystal_size_min 0.21
_refine_diff_density_max 0.814
_refine_diff_density_min -0.545
_refine_diff_density_rms 0.075
_refine_ls_extinction_method none
_refine_ls_goodness_of_fit_ref 0.954
_refine_ls_hydrogen_treatment constr
_refine_ls_matrix_type full
_refine_ls_number_parameters 548
_refine_ls_number_reflns 7782
_refine_ls_number_restraints 0
_refine_ls_restrained_S_all 0.954
_refine_ls_R_factor_all 0.0981
_refine_ls_R_factor_gt 0.0591
_refine_ls_shift/su_max 0.000
_refine_ls_shift/su_mean 0.000
_refine_ls_structure_factor_coef Fsqd
_refine_ls_weighting_details 'w=1/[\s^2^(Fo^2^)+(0.0659P)^2^] where P=(Fo^2^+2Fc^2^)/3'
_refine_ls_weighting_scheme calc
_refine_ls_wR_factor_gt 0.1354
_refine_ls_wR_factor_ref 0.1457
_reflns_Friedel_coverage 0.000
_reflns_number_gt 4774
_reflns_number_total 7782
_reflns_threshold_expression 'I > 2\s(I)'
_cod_data_source_file d1cc01716k2.cif
_cod_data_source_block platon_sq
_cod_depositor_comments 'Adding full bibliography for 7128485--7128486.cif.'
_cod_original_cell_volume 4205.4(12)
_cod_original_formula_sum 'C31 H40 F12 Fe N14 P2 Cl2'
_cod_database_code 7128486
_shelx_shelxl_version_number 2014/7
_shelx_space_group_comment
;
The symmetry employed for this shelxl refinement is uniquely defined
by the following loop, which should always be used as a source of
symmetry information in preference to the above space-group names.
They are only intended as comments.
;
_shelx_estimated_absorpt_t_max 0.7452
_shelx_estimated_absorpt_t_min 0.6344
_exptl_absorpt_special_details 'Blessing, 1995'
_olex2_refinement_description
;
1. Fixed Uiso
 At 1.2 times of:
  All C(H) groups, All C(H,H) groups, All C(H,H,H,H) groups
 At 1.5 times of:
  All C(H,H,H) groups
2. Others
 Sof(H13C)=Sof(H13D)=Sof(C13B)=Sof(H13E)=Sof(H13F)=Sof(H13G)=1-FVAR(1)
 Sof(H13A)=Sof(H13B)=Sof(C13A)=Sof(H13H)=Sof(H13I)=Sof(H13J)=FVAR(1)
3.a Secondary CH2 refined with riding coordinates:
 C231(H23A,H23B), C251(H25A,H25B), C151(H15A,H15B), C131(H13C,H13D), C131(H13A,
 H13B)
3.b Me refined with riding coordinates:
 C232(H23C,H23D,H23E), C252(H25C,H25D,H25E), C152(H15C,H15D,H15E)
3.c Aromatic/amide H refined with riding coordinates:
 C104(H104), C105(H105), C106(H106), C204(H204), C205(H205), C206(H206)
3.d Idealised Me refined as rotating group:
 C111(H11A,H11B,H11C), C271(H27A,H27B,H27C), C171(H17A,H17B,H17C), C211(H21A,
 H21B,H21C), C13B(H13E,H13F,H13G), C13A(H13H,H13I,H13J)
;
_platon_squeeze_void_probe_radius 1.20
_olex2_submission_special_instructions 'No special instructions were received'

loop_
_space_group_symop_operation_xyz
'x, y, z'
'-x, y+1/2, -z+1/2'
'-x, -y, -z'
'x, -y-1/2, z-1/2'

loop_
_atom_site_label
_atom_site_type_symbol
_atom_site_fract_x
_atom_site_fract_y
_atom_site_fract_z
_atom_site_U_iso_or_equiv
_atom_site_adp_type
_atom_site_occupancy
_atom_site_site_symmetry_order
_atom_site_calc_flag
_atom_site_refinement_flags_posn
_atom_site_refinement_flags_adp
_atom_site_refinement_flags_occupancy
_atom_site_disorder_assembly
_atom_site_disorder_group
Fe1 Fe 0.77560(7) 0.36138(2) 0.68744(4) 0.02252(17) Uani 1 1 d . . . . .
P2 P 0.11487(15) 0.51450(3) 0.81197(9) 0.0332(3) Uani 1 1 d . . . . .
P1 P 1.21147(15) 0.31628(4) 0.15310(9) 0.0409(3) Uani 1 1 d . . . . .
F20 F 0.0829(3) 0.47192(7) 0.79553(18) 0.0458(7) Uani 1 1 d . . . . .
F23 F 0.1468(3) 0.55693(7) 0.8290(2) 0.0469(7) Uani 1 1 d . . . . .
F22 F -0.0014(3) 0.51464(7) 0.89890(19) 0.0480(7) Uani 1 1 d . . . . .
F21 F 0.2585(3) 0.50523(7) 0.8916(2) 0.0522(8) Uani 1 1 d . . . . .
F24 F -0.0266(3) 0.52340(7) 0.7321(2) 0.0521(8) Uani 1 1 d . . . . .
F25 F 0.2337(3) 0.51392(8) 0.7255(2) 0.0554(8) Uani 1 1 d . . . . .
N14 N 0.8454(4) 0.32344(9) 0.6001(2) 0.0235(8) Uani 1 1 d . . . . .
N22 N 1.2031(4) 0.37458(10) 0.8684(2) 0.0300(9) Uani 1 1 d . . . . .
N21 N 1.0982(4) 0.39753(9) 0.9004(2) 0.0257(8) Uani 1 1 d . . . . .
F12 F 1.0587(3) 0.30405(9) 0.2056(2) 0.0713(10) Uani 1 1 d . . . . .
N24 N 0.7097(4) 0.40063(9) 0.7737(2) 0.0215(8) Uani 1 1 d . . . . .
N23 N 1.1217(4) 0.35747(9) 0.7918(2) 0.0259(8) Uani 1 1 d . . . . .
N13 N 0.8580(4) 0.42539(9) 0.5448(2) 0.0287(8) Uani 1 1 d . . . . .
N25 N 0.4538(4) 0.35745(9) 0.5570(2) 0.0263(8) Uani 1 1 d . . . . .
N27 N 0.3420(4) 0.40135(9) 0.6215(2) 0.0270(8) Uani 1 1 d . . . . .
N17 N 0.6914(4) 0.25854(10) 0.7676(3) 0.0299(9) Uani 1 1 d . . . . .
N15 N 0.6391(4) 0.30700(10) 0.8400(2) 0.0272(8) Uani 1 1 d . . . . .
N26 N 0.3190(4) 0.37719(9) 0.5487(2) 0.0278(8) Uani 1 1 d . . . . .
N11 N 0.9548(4) 0.39417(10) 0.4343(2) 0.0303(9) Uani 1 1 d . . . . .
N12 N 0.9230(4) 0.42842(10) 0.4567(3) 0.0311(9) Uani 1 1 d . . . . .
N16 N 0.6218(4) 0.27051(10) 0.8462(3) 0.0316(9) Uani 1 1 d . . . . .
F13 F 1.3622(4) 0.32807(11) 0.1002(2) 0.0895(12) Uani 1 1 d . . . . .
F15 F 1.1164(4) 0.31442(11) 0.0461(2) 0.0845(11) Uani 1 1 d . . . . .
F11 F 1.3013(4) 0.31817(12) 0.2594(2) 0.0953(13) Uani 1 1 d . . . . .
F14 F 1.1611(5) 0.35749(9) 0.1596(3) 0.0986(14) Uani 1 1 d . . . . .
C107 C 0.8298(5) 0.28751(11) 0.6233(3) 0.0231(9) Uani 1 1 d . . . . .
C201 C 0.9691(5) 0.36865(11) 0.7729(3) 0.0238(10) Uani 1 1 d . . . . .
C202 C 0.9588(4) 0.39556(11) 0.8456(3) 0.0217(9) Uani 1 1 d . . . . .
C101 C 0.8478(5) 0.39085(11) 0.5797(3) 0.0254(10) Uani 1 1 d . . . . .
C208 C 0.4834(4) 0.39667(11) 0.6745(3) 0.0238(9) Uani 1 1 d . . . . .
C203 C 0.8104(4) 0.41448(11) 0.8485(3) 0.0249(10) Uani 1 1 d . . . . .
F10 F 1.2570(6) 0.27561(9) 0.1416(3) 0.1117(15) Uani 1 1 d . . . . .
C103 C 0.9158(4) 0.33208(11) 0.5144(3) 0.0229(9) Uani 1 1 d . . . . .
C104 C 0.9731(5) 0.30548(12) 0.4542(3) 0.0278(10) Uani 1 1 d . . . . .
H104 H 1.0200 0.3118 0.3964 0.033 Uiso 1 1 calc R . . . .
C105 C 0.9601(5) 0.26950(12) 0.4807(3) 0.0313(11) Uani 1 1 d . . . . .
H105 H 1.0004 0.2515 0.4416 0.038 Uiso 1 1 calc R . . . .
C209 C 0.5610(5) 0.36802(11) 0.6321(3) 0.0245(10) Uani 1 1 d . . . . .
C231 C 1.2017(5) 0.32745(10) 0.7453(3) 0.0273(10) Uani 1 1 d . . . . .
H23A H 1.3129 0.3330 0.7449 0.033 Uiso 1 1 calc R . . . .
H23B H 1.1591 0.3248 0.6765 0.033 Uiso 1 1 calc R . . . .
C108 C 0.7510(5) 0.28593(11) 0.7154(3) 0.0250(10) Uani 1 1 d . . . . .
C207 C 0.5619(5) 0.41541(11) 0.7581(3) 0.0258(10) Uani 1 1 d . . . . .
C111 C 1.0307(5) 0.38723(12) 0.3418(3) 0.0339(11) Uani 1 1 d . . . . .
H11A H 1.0473 0.4098 0.3086 0.051 Uiso 1 1 calc GR . . . .
H11B H 0.9643 0.3719 0.2988 0.051 Uiso 1 1 calc GR . . . .
H11C H 1.1301 0.3755 0.3576 0.051 Uiso 1 1 calc GR . . . .
C106 C 0.8866(5) 0.26035(12) 0.5659(3) 0.0293(10) Uani 1 1 d . . . . .
H106 H 0.8760 0.2362 0.5840 0.035 Uiso 1 1 calc R . . . .
C102 C 0.9113(5) 0.37088(11) 0.5049(3) 0.0246(10) Uani 1 1 d . . . . .
C204 C 0.7665(5) 0.44270(11) 0.9086(3) 0.0284(10) Uani 1 1 d . . . . .
H204 H 0.8371 0.4520 0.9586 0.034 Uiso 1 1 calc R . . . .
C109 C 0.7169(4) 0.31905(12) 0.7602(3) 0.0251(10) Uani 1 1 d . . . . .
C251 C 0.4660(5) 0.32733(12) 0.4867(3) 0.0330(11) Uani 1 1 d . . . . .
H25A H 0.5749 0.3248 0.4715 0.040 Uiso 1 1 calc R . . . .
H25B H 0.4041 0.3330 0.4249 0.040 Uiso 1 1 calc R . . . .
C151 C 0.5821(5) 0.32926(12) 0.9203(3) 0.0335(11) Uani 1 1 d . . . . .
H15A H 0.5000 0.3162 0.9514 0.040 Uiso 1 1 calc R . . . .
H15B H 0.5364 0.3514 0.8920 0.040 Uiso 1 1 calc R . . . .
C205 C 0.6166(5) 0.45682(12) 0.8932(3) 0.0354(11) Uani 1 1 d . . . . .
H205 H 0.5848 0.4755 0.9334 0.042 Uiso 1 1 calc R . . . .
C232 C 1.1822(5) 0.29242(11) 0.8002(3) 0.0333(11) Uani 1 1 d . . . . .
H23C H 1.2358 0.2734 0.7679 0.050 Uiso 1 1 calc R . . . .
H23D H 1.2260 0.2949 0.8680 0.050 Uiso 1 1 calc R . . . .
H23E H 1.0723 0.2866 0.7997 0.050 Uiso 1 1 calc R . . . .
C206 C 0.5135(5) 0.44295(12) 0.8173(3) 0.0327(11) Uani 1 1 d . . . . .
H206 H 0.4122 0.4523 0.8067 0.039 Uiso 1 1 calc R . . . .
C252 C 0.4109(5) 0.29205(12) 0.5260(4) 0.0408(13) Uani 1 1 d . . . . .
H25C H 0.4215 0.2734 0.4771 0.061 Uiso 1 1 calc R . . . .
H25D H 0.4732 0.2860 0.5864 0.061 Uiso 1 1 calc R . . . .
H25E H 0.3024 0.2941 0.5399 0.061 Uiso 1 1 calc R . . . .
C152 C 0.7114(5) 0.33869(13) 0.9987(3) 0.0407(12) Uani 1 1 d . . . . .
H15C H 0.6693 0.3532 1.0497 0.061 Uiso 1 1 calc R . . . .
H15D H 0.7555 0.3168 1.0280 0.061 Uiso 1 1 calc R . . . .
H15E H 0.7919 0.3521 0.9686 0.061 Uiso 1 1 calc R . . . .
C271 C 0.2259(5) 0.43026(11) 0.6297(3) 0.0362(12) Uani 1 1 d . . . . .
H27A H 0.1653 0.4331 0.5668 0.054 Uiso 1 1 calc GR . . . .
H27B H 0.2792 0.4526 0.6472 0.054 Uiso 1 1 calc GR . . . .
H27C H 0.1572 0.4241 0.6804 0.054 Uiso 1 1 calc GR . . . .
C171 C 0.6831(6) 0.21941(11) 0.7470(4) 0.0406(12) Uani 1 1 d . . . . .
H17A H 0.6248 0.2077 0.7961 0.061 Uiso 1 1 calc GR . . . .
H17B H 0.7877 0.2096 0.7496 0.061 Uiso 1 1 calc GR . . . .
H17C H 0.6315 0.2154 0.6817 0.061 Uiso 1 1 calc GR . . . .
C131 C 0.8103(6) 0.45936(12) 0.5906(3) 0.0440(13) Uani 1 1 d . . . . .
H13C H 0.7883 0.4544 0.6592 0.053 Uiso 0.701(14) 1 calc R . P A 2
H13D H 0.8979 0.4762 0.5924 0.053 Uiso 0.701(14) 1 calc R . P A 2
H13A H 0.7063 0.4557 0.6135 0.053 Uiso 0.299(14) 1 calc R . P A 1
H13B H 0.8814 0.4636 0.6495 0.053 Uiso 0.299(14) 1 calc R . P A 1
C211 C 1.1465(5) 0.42038(12) 0.9871(3) 0.0360(11) Uani 1 1 d . . . . .
H21A H 1.2506 0.4137 1.0131 0.054 Uiso 1 1 calc GR . . . .
H21B H 1.0745 0.4170 1.0379 0.054 Uiso 1 1 calc GR . . . .
H21C H 1.1458 0.4453 0.9670 0.054 Uiso 1 1 calc GR . . . .
C13B C 0.6758(11) 0.4764(2) 0.5409(6) 0.052(3) Uani 0.701(14) 1 d . . P A 2
H13E H 0.6936 0.4802 0.4719 0.078 Uiso 0.701(14) 1 calc GR . P A 2
H13F H 0.6580 0.4993 0.5719 0.078 Uiso 0.701(14) 1 calc GR . P A 2
H13G H 0.5852 0.4612 0.5453 0.078 Uiso 0.701(14) 1 calc GR . P A 2
C13A C 0.805(3) 0.4913(5) 0.5328(13) 0.067(8) Uani 0.299(14) 1 d . . P A 1
H13H H 0.9079 0.4960 0.5107 0.100 Uiso 0.299(14) 1 calc GR . P A 1
H13I H 0.7738 0.5112 0.5725 0.100 Uiso 0.299(14) 1 calc GR . P A 1
H13J H 0.7312 0.4883 0.4757 0.100 Uiso 0.299(14) 1 calc GR . P A 1

loop_
_atom_site_aniso_label
_atom_site_aniso_U_11
_atom_site_aniso_U_22
_atom_site_aniso_U_33
_atom_site_aniso_U_23
_atom_site_aniso_U_13
_atom_site_aniso_U_12
Fe1 0.0203(3) 0.0287(3) 0.0190(3) -0.0028(3) 0.0048(2) 0.0037(3)
P2 0.0415(7) 0.0315(7) 0.0275(7) -0.0012(5) 0.0069(6) 0.0065(6)
P1 0.0366(7) 0.0531(9) 0.0344(7) -0.0094(6) 0.0126(6) 0.0023(6)
F20 0.0658(19) 0.0335(15) 0.0382(16) -0.0072(12) 0.0049(14) 0.0068(14)
F23 0.0564(18) 0.0317(15) 0.0528(18) 0.0002(13) 0.0059(14) -0.0013(13)
F22 0.0587(18) 0.0443(17) 0.0446(17) -0.0076(13) 0.0277(14) -0.0015(14)
F21 0.0575(19) 0.0520(18) 0.0447(17) -0.0094(14) -0.0123(14) 0.0183(15)
F24 0.0577(19) 0.0492(18) 0.0472(18) 0.0018(14) -0.0099(15) 0.0034(15)
F25 0.0572(19) 0.067(2) 0.0461(18) -0.0081(15) 0.0290(15) -0.0013(16)
N14 0.0172(18) 0.031(2) 0.0226(19) 0.0001(16) 0.0028(15) 0.0026(15)
N22 0.027(2) 0.044(2) 0.0193(19) -0.0054(17) 0.0007(16) 0.0029(18)
N21 0.0227(19) 0.029(2) 0.025(2) -0.0059(16) 0.0003(16) 0.0045(16)
F12 0.057(2) 0.110(3) 0.0504(19) -0.0174(18) 0.0259(16) -0.0335(19)
N24 0.0149(17) 0.030(2) 0.0192(18) 0.0020(15) 0.0016(14) 0.0049(15)
N23 0.0225(19) 0.032(2) 0.0236(19) -0.0010(16) 0.0031(15) 0.0031(16)
N13 0.038(2) 0.028(2) 0.0210(19) 0.0000(16) 0.0066(16) 0.0094(17)
N25 0.0220(19) 0.032(2) 0.026(2) -0.0040(16) 0.0075(15) 0.0021(17)
N27 0.0216(19) 0.033(2) 0.027(2) -0.0056(17) 0.0037(15) 0.0065(16)
N17 0.028(2) 0.035(2) 0.028(2) -0.0002(17) 0.0070(16) 0.0015(17)
N15 0.026(2) 0.035(2) 0.0207(19) 0.0024(16) 0.0040(16) 0.0027(17)
N26 0.025(2) 0.034(2) 0.025(2) -0.0012(17) 0.0027(16) 0.0046(17)
N11 0.029(2) 0.038(2) 0.024(2) -0.0005(18) 0.0084(16) 0.0060(18)
N12 0.036(2) 0.032(2) 0.026(2) 0.0053(17) 0.0104(17) 0.0079(18)
N16 0.027(2) 0.035(2) 0.033(2) 0.0032(18) 0.0105(17) 0.0001(17)
F13 0.056(2) 0.153(4) 0.065(2) -0.025(2) 0.0394(18) -0.028(2)
F15 0.070(2) 0.148(3) 0.0357(18) 0.003(2) 0.0058(16) -0.005(2)
F11 0.063(2) 0.192(4) 0.0305(18) 0.005(2) -0.0053(16) -0.017(2)
F14 0.152(4) 0.054(2) 0.100(3) -0.001(2) 0.077(3) 0.022(2)
C107 0.021(2) 0.028(3) 0.020(2) -0.0022(19) 0.0046(18) -0.0034(19)
C201 0.024(2) 0.030(2) 0.018(2) 0.0032(18) 0.0068(17) 0.0078(19)
C202 0.022(2) 0.027(2) 0.016(2) 0.0045(18) 0.0014(17) 0.0027(19)
C101 0.022(2) 0.030(3) 0.024(2) -0.0007(19) 0.0022(18) 0.0083(19)
C208 0.018(2) 0.029(2) 0.024(2) 0.0030(19) 0.0030(18) 0.0040(19)
C203 0.018(2) 0.033(3) 0.025(2) 0.0011(19) 0.0056(18) -0.0004(19)
F10 0.190(4) 0.055(2) 0.098(3) 0.016(2) 0.063(3) 0.046(3)
C103 0.022(2) 0.029(2) 0.019(2) -0.0029(18) 0.0045(18) 0.0021(19)
C104 0.020(2) 0.038(3) 0.026(2) -0.005(2) 0.0052(18) 0.003(2)
C105 0.035(3) 0.029(3) 0.031(3) -0.013(2) 0.004(2) 0.004(2)
C209 0.028(2) 0.026(2) 0.019(2) -0.0011(18) 0.0050(18) -0.0002(19)
C231 0.025(2) 0.031(3) 0.026(2) -0.003(2) 0.0067(19) 0.005(2)
C108 0.026(2) 0.025(2) 0.024(2) -0.0003(19) 0.0066(19) -0.0035(19)
C207 0.024(2) 0.030(3) 0.025(2) -0.0045(19) 0.0066(18) -0.001(2)
C111 0.041(3) 0.042(3) 0.020(2) 0.003(2) 0.016(2) 0.005(2)
C106 0.030(2) 0.028(3) 0.031(3) -0.008(2) 0.008(2) 0.000(2)
C102 0.023(2) 0.033(3) 0.018(2) 0.0018(19) 0.0045(18) 0.0045(19)
C204 0.026(2) 0.036(3) 0.023(2) -0.010(2) 0.0024(19) 0.001(2)
C109 0.016(2) 0.042(3) 0.018(2) -0.004(2) 0.0003(17) 0.0010(19)
C251 0.026(2) 0.049(3) 0.024(2) -0.014(2) 0.0030(19) 0.003(2)
C151 0.030(3) 0.049(3) 0.024(2) -0.001(2) 0.015(2) 0.008(2)
C205 0.036(3) 0.038(3) 0.033(3) -0.012(2) 0.006(2) 0.009(2)
C232 0.030(3) 0.034(3) 0.036(3) -0.001(2) 0.006(2) 0.006(2)
C206 0.025(2) 0.040(3) 0.034(3) -0.006(2) 0.005(2) 0.014(2)
C252 0.035(3) 0.038(3) 0.050(3) -0.017(2) 0.009(2) 0.001(2)
C152 0.047(3) 0.046(3) 0.029(3) -0.004(2) 0.005(2) 0.008(2)
C271 0.030(3) 0.031(3) 0.047(3) -0.003(2) 0.000(2) 0.014(2)
C171 0.048(3) 0.030(3) 0.045(3) -0.001(2) 0.012(2) -0.007(2)
C131 0.068(4) 0.028(3) 0.038(3) 0.001(2) 0.019(3) 0.012(3)
C211 0.033(3) 0.044(3) 0.030(3) -0.008(2) -0.010(2) 0.003(2)
C13B 0.055(6) 0.048(6) 0.053(5) -0.002(4) 0.002(4) 0.024(5)
C13A 0.11(2) 0.063(14) 0.030(11) 0.032(9) -0.002(11) -0.015(13)

loop_
_atom_type_symbol
_atom_type_description
_atom_type_scat_dispersion_real
_atom_type_scat_dispersion_imag
_atom_type_scat_source
C C 0.0033 0.0016 'International Tables Vol C Tables 4.2.6.8 and 6.1.1.4'
H H 0.0000 0.0000 'International Tables Vol C Tables 4.2.6.8 and 6.1.1.4'
F F 0.0171 0.0103 'International Tables Vol C Tables 4.2.6.8 and 6.1.1.4'
Fe Fe 0.3463 0.8444 'International Tables Vol C Tables 4.2.6.8 and 6.1.1.4'
N N 0.0061 0.0033 'International Tables Vol C Tables 4.2.6.8 and 6.1.1.4'
P P 0.1023 0.0942 'International Tables Vol C Tables 4.2.6.8 and 6.1.1.4'

loop_
_geom_angle_atom_site_label_1
_geom_angle_atom_site_label_2
_geom_angle_atom_site_label_3
_geom_angle
_geom_angle_site_symmetry_1
_geom_angle_site_symmetry_3
_geom_angle_publ_flag
N14 Fe1 N24 178.26(14) . . ?
N14 Fe1 C201 99.69(15) . . ?
C201 Fe1 N24 79.62(15) . . ?
C101 Fe1 N14 79.96(15) . . ?
C101 Fe1 N24 98.47(15) . . ?
C101 Fe1 C201 93.32(16) . . ?
C209 Fe1 N14 100.63(15) . . ?
C209 Fe1 N24 80.05(15) . . ?
C209 Fe1 C201 159.66(17) . . ?
C209 Fe1 C101 89.34(16) . . ?
C109 Fe1 N14 79.99(15) . . ?
C109 Fe1 N24 101.62(15) . . ?
C109 Fe1 C201 93.14(16) . . ?
C109 Fe1 C101 159.70(17) . . ?
C109 Fe1 C209 91.25(17) . . ?
F23 P2 F20 179.69(15) . . ?
F22 P2 F20 89.72(15) . . ?
F22 P2 F23 90.05(15) . . ?
F22 P2 F21 89.95(16) . . ?
F22 P2 F25 179.07(18) . . ?
F21 P2 F20 89.72(15) . . ?
F21 P2 F23 90.07(15) . . ?
F21 P2 F25 89.22(16) . . ?
F24 P2 F20 89.89(15) . . ?
F24 P2 F23 90.31(15) . . ?
F24 P2 F22 90.61(16) . . ?
F24 P2 F21 179.32(17) . . ?
F24 P2 F25 90.22(16) . . ?
F25 P2 F20 89.86(15) . . ?
F25 P2 F23 90.37(15) . . ?
F13 P1 F12 179.4(2) . . ?
F13 P1 F15 88.91(18) . . ?
F13 P1 F14 89.6(2) . . ?
F15 P1 F12 90.61(18) . . ?
F11 P1 F12 88.17(18) . . ?
F11 P1 F13 92.31(19) . . ?
F11 P1 F15 178.7(2) . . ?
F11 P1 F14 91.3(2) . . ?
F14 P1 F12 90.75(19) . . ?
F14 P1 F15 88.3(2) . . ?
F10 P1 F12 89.4(2) . . ?
F10 P1 F13 90.2(2) . . ?
F10 P1 F15 89.0(2) . . ?
F10 P1 F11 91.4(2) . . ?
F10 P1 F14 177.3(2) . . ?
C107 N14 Fe1 121.2(3) . . ?
C107 N14 C103 118.1(3) . . ?
C103 N14 Fe1 120.7(3) . . ?
N21 N22 N23 103.0(3) . . ?
N22 N21 C202 112.1(3) . . ?
N22 N21 C211 117.9(3) . . ?
C202 N21 C211 129.9(3) . . ?
C203 N24 Fe1 121.1(3) . . ?
C203 N24 C207 118.6(3) . . ?
C207 N24 Fe1 120.3(3) . . ?
N22 N23 C201 115.0(3) . . ?
N22 N23 C231 116.7(3) . . ?
C201 N23 C231 128.1(3) . . ?
N12 N13 C101 114.9(3) . . ?
N12 N13 C131 116.3(3) . . ?
C101 N13 C131 128.8(3) . . ?
N26 N25 C209 114.9(3) . . ?
N26 N25 C251 117.2(3) . . ?
C209 N25 C251 127.9(3) . . ?
N26 N27 C208 111.9(3) . . ?
N26 N27 C271 118.9(3) . . ?
C208 N27 C271 128.9(3) . . ?
N16 N17 C108 111.9(3) . . ?
N16 N17 C171 117.3(3) . . ?
C108 N17 C171 130.7(4) . . ?
N16 N15 C109 115.4(3) . . ?
N16 N15 C151 117.8(3) . . ?
C109 N15 C151 126.7(4) . . ?
N27 N26 N25 103.1(3) . . ?
N12 N11 C111 117.9(3) . . ?
N12 N11 C102 111.9(3) . . ?
C102 N11 C111 130.2(4) . . ?
N11 N12 N13 102.9(3) . . ?
N17 N16 N15 103.0(3) . . ?
N14 C107 C108 107.0(3) . . ?
N14 C107 C106 122.2(4) . . ?
C106 C107 C108 130.8(4) . . ?
N23 C201 Fe1 144.4(3) . . ?
N23 C201 C202 101.3(3) . . ?
C202 C201 Fe1 114.2(3) . . ?
N21 C202 C201 108.4(3) . . ?
N21 C202 C203 133.9(4) . . ?
C201 C202 C203 117.6(4) . . ?
N13 C101 Fe1 144.1(3) . . ?
N13 C101 C102 102.0(3) . . ?
C102 C101 Fe1 113.8(3) . . ?
N27 C208 C209 108.2(3) . . ?
N27 C208 C207 133.2(4) . . ?
C209 C208 C207 118.5(4) . . ?
N24 C203 C202 107.4(3) . . ?
N24 C203 C204 121.7(4) . . ?
C204 C203 C202 130.8(4) . . ?
N14 C103 C104 121.4(4) . . ?
N14 C103 C102 107.2(3) . . ?
C104 C103 C102 131.5(4) . . ?
C103 C104 H104 120.2 . . ?
C105 C104 C103 119.5(4) . . ?
C105 C104 H104 120.2 . . ?
C104 C105 H105 120.1 . . ?
C104 C105 C106 119.8(4) . . ?
C106 C105 H105 120.1 . . ?
N25 C209 Fe1 143.7(3) . . ?
N25 C209 C208 102.0(3) . . ?
C208 C209 Fe1 113.8(3) . . ?
N23 C231 H23A 109.3 . . ?
N23 C231 H23B 109.3 . . ?
N23 C231 C232 111.6(3) . . ?
H23A C231 H23B 108.0 . . ?
C232 C231 H23A 109.3 . . ?
C232 C231 H23B 109.3 . . ?
N17 C108 C107 133.5(4) . . ?
N17 C108 C109 109.3(3) . . ?
C109 C108 C107 117.0(4) . . ?
N24 C207 C208 107.0(3) . . ?
N24 C207 C206 121.2(4) . . ?
C206 C207 C208 131.7(4) . . ?
N11 C111 H11A 109.5 . . ?
N11 C111 H11B 109.5 . . ?
N11 C111 H11C 109.5 . . ?
H11A C111 H11B 109.5 . . ?
H11A C111 H11C 109.5 . . ?
H11B C111 H11C 109.5 . . ?
C107 C106 C105 119.0(4) . . ?
C107 C106 H106 120.5 . . ?
C105 C106 H106 120.5 . . ?
N11 C102 C101 108.2(4) . . ?
N11 C102 C103 133.5(4) . . ?
C101 C102 C103 118.2(4) . . ?
C203 C204 H204 120.5 . . ?
C205 C204 C203 119.0(4) . . ?
C205 C204 H204 120.5 . . ?
N15 C109 Fe1 144.6(3) . . ?
N15 C109 C108 100.4(3) . . ?
C108 C109 Fe1 114.7(3) . . ?
N25 C251 H25A 108.9 . . ?
N25 C251 H25B 108.9 . . ?
N25 C251 C252 113.1(3) . . ?
H25A C251 H25B 107.8 . . ?
C252 C251 H25A 108.9 . . ?
C252 C251 H25B 108.9 . . ?
N15 C151 H15A 109.2 . . ?
N15 C151 H15B 109.2 . . ?
N15 C151 C152 112.1(3) . . ?
H15A C151 H15B 107.9 . . ?
C152 C151 H15A 109.2 . . ?
C152 C151 H15B 109.2 . . ?
C204 C205 H205 120.1 . . ?
C204 C205 C206 119.7(4) . . ?
C206 C205 H205 120.1 . . ?
C231 C232 H23C 109.5 . . ?
C231 C232 H23D 109.5 . . ?
C231 C232 H23E 109.5 . . ?
H23C C232 H23D 109.5 . . ?
H23C C232 H23E 109.5 . . ?
H23D C232 H23E 109.5 . . ?
C207 C206 C205 119.7(4) . . ?
C207 C206 H206 120.1 . . ?
C205 C206 H206 120.1 . . ?
C251 C252 H25C 109.5 . . ?
C251 C252 H25D 109.5 . . ?
C251 C252 H25E 109.5 . . ?
H25C C252 H25D 109.5 . . ?
H25C C252 H25E 109.5 . . ?
H25D C252 H25E 109.5 . . ?
C151 C152 H15C 109.5 . . ?
C151 C152 H15D 109.5 . . ?
C151 C152 H15E 109.5 . . ?
H15C C152 H15D 109.5 . . ?
H15C C152 H15E 109.5 . . ?
H15D C152 H15E 109.5 . . ?
N27 C271 H27A 109.5 . . ?
N27 C271 H27B 109.5 . . ?
N27 C271 H27C 109.5 . . ?
H27A C271 H27B 109.5 . . ?
H27A C271 H27C 109.5 . . ?
H27B C271 H27C 109.5 . . ?
N17 C171 H17A 109.5 . . ?
N17 C171 H17B 109.5 . . ?
N17 C171 H17C 109.5 . . ?
H17A C171 H17B 109.5 . . ?
H17A C171 H17C 109.5 . . ?
H17B C171 H17C 109.5 . . ?
N13 C131 H13C 108.6 . . ?
N13 C131 H13D 108.6 . . ?
N13 C131 H13A 107.7 . . ?
N13 C131 H13B 107.7 . . ?
H13C C131 H13D 107.6 . . ?
H13A C131 H13B 107.1 . . ?
C13B C131 N13 114.8(5) . . ?
C13B C131 H13C 108.6 . . ?
C13B C131 H13D 108.6 . . ?
C13A C131 N13 118.7(9) . . ?
C13A C131 H13A 107.7 . . ?
C13A C131 H13B 107.7 . . ?
N21 C211 H21A 109.5 . . ?
N21 C211 H21B 109.5 . . ?
N21 C211 H21C 109.5 . . ?
H21A C211 H21B 109.5 . . ?
H21A C211 H21C 109.5 . . ?
H21B C211 H21C 109.5 . . ?
C131 C13B H13E 109.5 . . ?
C131 C13B H13F 109.5 . . ?
C131 C13B H13G 109.5 . . ?
H13E C13B H13F 109.5 . . ?
H13E C13B H13G 109.5 . . ?
H13F C13B H13G 109.5 . . ?
C131 C13A H13H 109.5 . . ?
C131 C13A H13I 109.5 . . ?
C131 C13A H13J 109.5 . . ?
H13H C13A H13I 109.5 . . ?
H13H C13A H13J 109.5 . . ?
H13I C13A H13J 109.5 . . ?

loop_
_geom_bond_atom_site_label_1
_geom_bond_atom_site_label_2
_geom_bond_distance
_geom_bond_site_symmetry_2
_geom_bond_publ_flag
Fe1 N14 1.948(3) . ?
Fe1 N24 1.964(3) . ?
Fe1 C201 1.952(4) . ?
Fe1 C101 1.947(4) . ?
Fe1 C209 1.934(4) . ?
Fe1 C109 1.928(4) . ?
P2 F20 1.607(3) . ?
P2 F23 1.602(3) . ?
P2 F22 1.589(3) . ?
P2 F21 1.597(3) . ?
P2 F24 1.583(3) . ?
P2 F25 1.599(3) . ?
P1 F12 1.594(3) . ?
P1 F13 1.577(3) . ?
P1 F15 1.593(3) . ?
P1 F11 1.566(3) . ?
P1 F14 1.584(3) . ?
P1 F10 1.561(3) . ?
N14 C107 1.371(5) . ?
N14 C103 1.375(5) . ?
N22 N21 1.326(4) . ?
N22 N23 1.351(4) . ?
N21 C202 1.349(5) . ?
N21 C211 1.469(5) . ?
N24 C203 1.367(5) . ?
N24 C207 1.373(5) . ?
N23 C201 1.368(5) . ?
N23 C231 1.465(5) . ?
N13 N12 1.349(4) . ?
N13 C101 1.363(5) . ?
N13 C131 1.468(5) . ?
N25 N26 1.357(4) . ?
N25 C209 1.363(5) . ?
N25 C251 1.466(5) . ?
N27 N26 1.325(4) . ?
N27 C208 1.361(5) . ?
N27 C271 1.465(5) . ?
N17 N16 1.326(4) . ?
N17 C108 1.351(5) . ?
N17 C171 1.471(5) . ?
N15 N16 1.358(5) . ?
N15 C109 1.377(5) . ?
N15 C151 1.468(5) . ?
N11 N12 1.332(5) . ?
N11 C111 1.466(5) . ?
N11 C102 1.352(5) . ?
C107 C108 1.453(5) . ?
C107 C106 1.375(5) . ?
C201 C202 1.399(5) . ?
C202 C203 1.447(5) . ?
C101 C102 1.390(5) . ?
C208 C209 1.392(5) . ?
C208 C207 1.436(5) . ?
C203 C204 1.387(5) . ?
C103 C104 1.384(5) . ?
C103 C102 1.437(6) . ?
C104 H104 0.9300 . ?
C104 C105 1.381(6) . ?
C105 H105 0.9300 . ?
C105 C106 1.388(6) . ?
C231 H23A 0.9700 . ?
C231 H23B 0.9700 . ?
C231 C232 1.503(5) . ?
C108 C109 1.403(5) . ?
C207 C206 1.374(5) . ?
C111 H11A 0.9600 . ?
C111 H11B 0.9600 . ?
C111 H11C 0.9600 . ?
C106 H106 0.9300 . ?
C204 H204 0.9300 . ?
C204 C205 1.380(6) . ?
C251 H25A 0.9700 . ?
C251 H25B 0.9700 . ?
C251 C252 1.494(6) . ?
C151 H15A 0.9700 . ?
C151 H15B 0.9700 . ?
C151 C152 1.503(6) . ?
C205 H205 0.9300 . ?
C205 C206 1.389(6) . ?
C232 H23C 0.9600 . ?
C232 H23D 0.9600 . ?
C232 H23E 0.9600 . ?
C206 H206 0.9300 . ?
C252 H25C 0.9600 . ?
C252 H25D 0.9600 . ?
C252 H25E 0.9600 . ?
C152 H15C 0.9600 . ?
C152 H15D 0.9600 . ?
C152 H15E 0.9600 . ?
C271 H27A 0.9600 . ?
C271 H27B 0.9600 . ?
C271 H27C 0.9600 . ?
C171 H17A 0.9600 . ?
C171 H17B 0.9600 . ?
C171 H17C 0.9600 . ?
C131 H13C 0.9700 . ?
C131 H13D 0.9700 . ?
C131 H13A 0.9700 . ?
C131 H13B 0.9700 . ?
C131 C13B 1.426(8) . ?
C131 C13A 1.409(17) . ?
C211 H21A 0.9600 . ?
C211 H21B 0.9600 . ?
C211 H21C 0.9600 . ?
C13B H13E 0.9600 . ?
C13B H13F 0.9600 . ?
C13B H13G 0.9600 . ?
C13A H13H 0.9600 . ?
C13A H13I 0.9600 . ?
C13A H13J 0.9600 . ?

loop_
_geom_torsion_atom_site_label_1
_geom_torsion_atom_site_label_2
_geom_torsion_atom_site_label_3
_geom_torsion_atom_site_label_4
_geom_torsion
_geom_torsion_site_symmetry_1
_geom_torsion_site_symmetry_2
_geom_torsion_site_symmetry_3
_geom_torsion_site_symmetry_4
_geom_torsion_publ_flag
Fe1 N14 C107 C108 2.3(4) . . . . ?
Fe1 N14 C107 C106 -176.0(3) . . . . ?
Fe1 N14 C103 C104 176.7(3) . . . . ?
Fe1 N14 C103 C102 -4.2(4) . . . . ?
Fe1 N24 C203 C202 1.1(4) . . . . ?
Fe1 N24 C203 C204 178.6(3) . . . . ?
Fe1 N24 C207 C208 0.3(4) . . . . ?
Fe1 N24 C207 C206 -179.8(3) . . . . ?
Fe1 C201 C202 N21 179.0(3) . . . . ?
Fe1 C201 C202 C203 -0.3(5) . . . . ?
Fe1 C101 C102 N11 179.2(3) . . . . ?
Fe1 C101 C102 C103 0.4(5) . . . . ?
N14 C107 C108 N17 172.3(4) . . . . ?
N14 C107 C108 C109 -2.7(5) . . . . ?
N14 C107 C106 C105 -1.1(6) . . . . ?
N14 C103 C104 C105 -0.2(6) . . . . ?
N14 C103 C102 N11 -176.1(4) . . . . ?
N14 C103 C102 C101 2.3(5) . . . . ?
N22 N21 C202 C201 1.6(5) . . . . ?
N22 N21 C202 C203 -179.1(4) . . . . ?
N22 N23 C201 Fe1 -179.9(4) . . . . ?
N22 N23 C201 C202 0.6(4) . . . . ?
N22 N23 C231 C232 85.4(4) . . . . ?
N21 N22 N23 C201 0.3(4) . . . . ?
N21 N22 N23 C231 -174.5(3) . . . . ?
N21 C202 C203 N24 -179.6(4) . . . . ?
N21 C202 C203 C204 3.1(8) . . . . ?
N24 C203 C204 C205 0.8(6) . . . . ?
N24 C207 C206 C205 1.5(7) . . . . ?
N23 N22 N21 C202 -1.2(4) . . . . ?
N23 N22 N21 C211 178.3(3) . . . . ?
N23 C201 C202 N21 -1.2(4) . . . . ?
N23 C201 C202 C203 179.4(3) . . . . ?
N13 C101 C102 N11 0.8(4) . . . . ?
N13 C101 C102 C103 -178.0(3) . . . . ?
N27 C208 C209 Fe1 172.6(3) . . . . ?
N27 C208 C209 N25 -1.4(4) . . . . ?
N27 C208 C207 N24 -174.3(4) . . . . ?
N27 C208 C207 C206 5.8(8) . . . . ?
N17 C108 C109 Fe1 -174.2(3) . . . . ?
N17 C108 C109 N15 1.3(4) . . . . ?
N26 N25 C209 Fe1 -170.0(4) . . . . ?
N26 N25 C209 C208 0.8(4) . . . . ?
N26 N25 C251 C252 -92.0(4) . . . . ?
N26 N27 C208 C209 1.7(5) . . . . ?
N26 N27 C208 C207 179.6(4) . . . . ?
N12 N13 C101 Fe1 -178.3(4) . . . . ?
N12 N13 C101 C102 -0.7(5) . . . . ?
N12 N13 C131 C13B 71.2(7) . . . . ?
N12 N13 C131 C13A 12.5(14) . . . . ?
N12 N11 C102 C101 -0.6(5) . . . . ?
N12 N11 C102 C103 177.9(4) . . . . ?
N16 N17 C108 C107 -176.6(4) . . . . ?
N16 N17 C108 C109 -1.4(5) . . . . ?
N16 N15 C109 Fe1 172.0(4) . . . . ?
N16 N15 C109 C108 -0.9(4) . . . . ?
N16 N15 C151 C152 96.2(4) . . . . ?
C107 N14 C103 C104 -1.7(5) . . . . ?
C107 N14 C103 C102 177.4(3) . . . . ?
C107 C108 C109 Fe1 2.0(5) . . . . ?
C107 C108 C109 N15 177.5(3) . . . . ?
C201 N23 C231 C232 -88.6(5) . . . . ?
C201 C202 C203 N24 -0.4(5) . . . . ?
C201 C202 C203 C204 -177.7(4) . . . . ?
C202 C203 C204 C205 177.7(4) . . . . ?
C101 N13 N12 N11 0.4(4) . . . . ?
C101 N13 C131 C13B -109.8(7) . . . . ?
C101 N13 C131 C13A -168.6(14) . . . . ?
C208 N27 N26 N25 -1.1(4) . . . . ?
C208 C207 C206 C205 -178.6(4) . . . . ?
C203 N24 C207 C208 178.5(3) . . . . ?
C203 N24 C207 C206 -1.6(6) . . . . ?
C203 C204 C205 C206 -0.8(7) . . . . ?
C103 N14 C107 C108 -179.3(3) . . . . ?
C103 N14 C107 C106 2.3(6) . . . . ?
C103 C104 C105 C106 1.5(6) . . . . ?
C104 C103 C102 N11 2.8(8) . . . . ?
C104 C103 C102 C101 -178.8(4) . . . . ?
C104 C105 C106 C107 -0.8(6) . . . . ?
C209 N25 N26 N27 0.2(4) . . . . ?
C209 N25 C251 C252 86.6(5) . . . . ?
C209 C208 C207 N24 3.5(5) . . . . ?
C209 C208 C207 C206 -176.4(4) . . . . ?
C231 N23 C201 Fe1 -5.8(8) . . . . ?
C231 N23 C201 C202 174.7(4) . . . . ?
C108 N17 N16 N15 0.7(4) . . . . ?
C108 C107 C106 C105 -179.0(4) . . . . ?
C207 N24 C203 C202 -177.1(3) . . . . ?
C207 N24 C203 C204 0.4(6) . . . . ?
C207 C208 C209 Fe1 -5.7(5) . . . . ?
C207 C208 C209 N25 -179.7(3) . . . . ?
C111 N11 N12 N13 -179.0(3) . . . . ?
C111 N11 C102 C101 178.4(4) . . . . ?
C111 N11 C102 C103 -3.1(7) . . . . ?
C106 C107 C108 N17 -9.5(8) . . . . ?
C106 C107 C108 C109 175.5(4) . . . . ?
C102 N11 N12 N13 0.2(4) . . . . ?
C102 C103 C104 C105 -179.0(4) . . . . ?
C204 C205 C206 C207 -0.3(7) . . . . ?
C109 N15 N16 N17 0.2(4) . . . . ?
C109 N15 C151 C152 -80.1(5) . . . . ?
C251 N25 N26 N27 179.0(3) . . . . ?
C251 N25 C209 Fe1 11.3(8) . . . . ?
C251 N25 C209 C208 -177.9(4) . . . . ?
C151 N15 N16 N17 -176.6(3) . . . . ?
C151 N15 C109 Fe1 -11.6(7) . . . . ?
C151 N15 C109 C108 175.5(4) . . . . ?
C271 N27 N26 N25 173.8(3) . . . . ?
C271 N27 C208 C209 -172.6(4) . . . . ?
C271 N27 C208 C207 5.4(7) . . . . ?
C171 N17 N16 N15 -175.3(3) . . . . ?
C171 N17 C108 C107 -1.3(8) . . . . ?
C171 N17 C108 C109 174.0(4) . . . . ?
C131 N13 N12 N11 179.4(4) . . . . ?
C131 N13 C101 Fe1 2.8(8) . . . . ?
C131 N13 C101 C102 -179.7(4) . . . . ?
C211 N21 C202 C201 -177.8(4) . . . . ?
C211 N21 C202 C203 1.5(7) . . . . ?

loop_
_platon_squeeze_void_nr
_platon_squeeze_void_average_x
_platon_squeeze_void_average_y
_platon_squeeze_void_average_z
_platon_squeeze_void_volume
_platon_squeeze_void_count_electrons
_platon_squeeze_void_content
1 0.513 0.581 0.750 147 40 'disordered dichloromethane'
2 0.513 0.919 0.250 147 40 'disordered dichloromethane'
3 0.487 0.081 0.750 148 40 'disordered dichloromethane'
4 0.487 0.419 0.250 147 40 'disordered dichloromethane'
